data_4514848
loop_
_publ_author_name
'Romine, Andrew M.'
'Yang, Kin S.'
'Karunananda, Malkanthi K.'
'Chen, Jason S.'
'Engle, Keary M.'

_publ_section_title
;
 Synthetic and Mechanistic Studies of a Versatile Heteroaryl Thioether
 Directing Group for Pd(II) Catalysis
;
_journal_issue 9
_journal_name_full 'ACS Catalysis'
_journal_page_first 7626
_journal_paper_doi 10.1021/acscatal.9b01471
_journal_volume 9
_journal_year 2019
_chemical_formula_moiety 'C22 H24 O6'
_chemical_formula_sum 'C22 H24 O6'
_chemical_formula_weight 384.41
_space_group_crystal_system monoclinic
_space_group_IT_number 14
_space_group_name_Hall '-P 2ybc'
_space_group_name_H-M_alt 'P 1 21/c 1'
_symmetry_space_group_name_Hall '-P 2ybc'
_symmetry_space_group_name_H-M 'P 1 21/c 1'
_atom_sites_solution_hydrogens geom
_atom_sites_solution_primary direct
_audit_creation_date 2018-02-20
_audit_creation_method
;
Olex2 1.2-beta
(compiled 2018.02.02 svn.r3481 for OlexSys, GUI svn.r5470)
;
_cell_angle_alpha 90
_cell_angle_beta 107.803(9)
_cell_angle_gamma 90
_cell_formula_units_Z 4
_cell_length_a 19.271(5)
_cell_length_b 4.5166(9)
_cell_length_c 23.345(7)
_cell_measurement_reflns_used 2010
_cell_measurement_temperature 100
_cell_measurement_theta_max 22.909
_cell_measurement_theta_min 3.282
_cell_volume 1934.6(9)
_computing_cell_refinement 'SAINT V8.38A (?, 2016)'
_computing_data_collection 'APEX2 v2013.6-2 (Bruker, 2013)'
_computing_data_reduction 'SAINT V8.38A (?, 2016)'
_computing_molecular_graphics 'Olex2 (Dolomanov et al., 2009)'
_computing_publication_material 'Olex2 (Dolomanov et al., 2009)'
_computing_structure_refinement 'ShelXL (Sheldrick, 2015)'
_computing_structure_solution 'XT (Sheldrick, 2008)'
_diffrn_ambient_temperature 100.0
_diffrn_detector 'Bruker APEX CCD'
_diffrn_detector_area_resol_mean 8.0
_diffrn_detector_type 'CCD Area Detector'
_diffrn_measured_fraction_theta_full 0.989
_diffrn_measured_fraction_theta_max 0.987
_diffrn_measurement_device 'Kappa Four-Circle Diffractometer'
_diffrn_measurement_device_type 'Bruker X8 APEX'
_diffrn_measurement_method '\f and \w scans'
_diffrn_radiation_monochromator graphite
_diffrn_radiation_probe x-ray
_diffrn_radiation_type MoK\a
_diffrn_radiation_wavelength 0.71073
_diffrn_reflns_av_R_equivalents 0.0632
_diffrn_reflns_av_unetI/netI 0.0678
_diffrn_reflns_Laue_measured_fraction_full 0.989
_diffrn_reflns_Laue_measured_fraction_max 0.987
_diffrn_reflns_limit_h_max 19
_diffrn_reflns_limit_h_min -23
_diffrn_reflns_limit_k_max 5
_diffrn_reflns_limit_k_min -5
_diffrn_reflns_limit_l_max 26
_diffrn_reflns_limit_l_min -28
_diffrn_reflns_number 12378
_diffrn_reflns_point_group_measured_fraction_full 0.989
_diffrn_reflns_point_group_measured_fraction_max 0.987
_diffrn_reflns_theta_full 25.242
_diffrn_reflns_theta_max 25.387
_diffrn_reflns_theta_min 1.829
_diffrn_source 'sealed tube'
_diffrn_source_type fine-focus
_diffrn_standards_number 0
_exptl_absorpt_coefficient_mu 0.096
_exptl_absorpt_correction_T_max 0.7452
_exptl_absorpt_correction_T_min 0.6249
_exptl_absorpt_correction_type multi-scan
_exptl_absorpt_process_details
'SADABS-2016/2 (Bruker,2016/2) was used for absorption correction. wR2(int) was 0.0762 before and 0.0594 after correction. The Ratio of minimum to maximum transmission is 0.8386. The \l/2 correction factor is Not present.'
_exptl_crystal_colour colourless
_exptl_crystal_colour_primary colourless
_exptl_crystal_density_diffrn 1.320
_exptl_crystal_description plate
_exptl_crystal_F_000 816
_exptl_crystal_size_max 0.29
_exptl_crystal_size_mid 0.26
_exptl_crystal_size_min 0.08
_refine_diff_density_max 0.300
_refine_diff_density_min -0.285
_refine_diff_density_rms 0.060
_refine_ls_extinction_method none
_refine_ls_goodness_of_fit_ref 1.004
_refine_ls_hydrogen_treatment constr
_refine_ls_matrix_type full
_refine_ls_number_parameters 258
_refine_ls_number_reflns 3529
_refine_ls_number_restraints 0
_refine_ls_restrained_S_all 1.004
_refine_ls_R_factor_all 0.0836
_refine_ls_R_factor_gt 0.0511
_refine_ls_shift/su_max 0.000
_refine_ls_shift/su_mean 0.000
_refine_ls_structure_factor_coef Fsqd
_refine_ls_weighting_details 'w=1/[\s^2^(Fo^2^)+(0.0761P)^2^+0.0777P] where P=(Fo^2^+2Fc^2^)/3'
_refine_ls_weighting_scheme calc
_refine_ls_wR_factor_gt 0.1209
_refine_ls_wR_factor_ref 0.1394
_reflns_Friedel_coverage 0.000
_reflns_number_gt 2461
_reflns_number_total 3529
_reflns_threshold_expression 'I > 2\s(I)'
_cod_data_source_file cs9b01471_si_012.cif
_cod_data_source_block engle87_0m_a
_cod_depositor_comments
;
The following automatic conversions were performed:

'_diffrn_radiation_probe' value 'X-ray' changed to 'x-ray' according
to
/home/data/users/saulius/crontab/automatic-downloads/current/ACS/lib/dictionaries/cif_core.dic
dictionary named 'cif_core.dic' version 2.4.2 from 2011-04-26.

Automatic conversion script
Id: cif_fix_values 4973 2017-02-22 13:04:09Z antanas 
;
_cod_database_code 4514848
_shelx_shelxl_version_number 2016/6
_shelx_space_group_comment
;
The symmetry employed for this shelxl refinement is uniquely defined
by the following loop, which should always be used as a source of
symmetry information in preference to the above space-group names.
They are only intended as comments.
;
_shelx_estimated_absorpt_t_max 0.992
_shelx_estimated_absorpt_t_min 0.973
_olex2_refinement_description
;
1. Fixed Uiso
 At 1.2 times of:
  All C(H) groups
 At 1.5 times of:
  All C(H,H,H) groups
2.a Aromatic/amide H refined with riding coordinates:
 C3(H3), C4(H4), C9(H9), C10(H10), C13(H13), C14(H14), C16(H16), C17(H17),
 C20(H20)
2.b Idealised Me refined as rotating group:
 C1(H1A,H1B,H1C), C8(H8A,H8B,H8C), C12(H12A,H12B,H12C), C21(H21A,H21B,H21C),
 C22(H22A,H22B,H22C)
;
_olex2_submission_special_instructions 'No special instructions were received'

loop_
_space_group_symop_operation_xyz
'x, y, z'
'-x, y+1/2, -z+1/2'
'-x, -y, -z'
'x, -y-1/2, z-1/2'

loop_
_atom_site_label
_atom_site_type_symbol
_atom_site_fract_x
_atom_site_fract_y
_atom_site_fract_z
_atom_site_U_iso_or_equiv
_atom_site_adp_type
_atom_site_occupancy
_atom_site_site_symmetry_order
_atom_site_calc_flag
_atom_site_refinement_flags_posn
O1 O 0.12243(9) 1.1665(3) 0.35854(7) 0.0225(4) Uani 1 1 d .
O2 O 0.25508(8) 0.9716(3) 0.41804(7) 0.0185(4) Uani 1 1 d .
O3 O 0.08381(10) 0.1961(4) 0.67496(8) 0.0351(5) Uani 1 1 d .
O4 O 0.20127(9) 0.3204(3) 0.69464(7) 0.0272(4) Uani 1 1 d .
O5 O 0.61033(8) 0.3094(3) 0.70364(6) 0.0187(4) Uani 1 1 d .
O6 O 0.58282(8) 0.6651(3) 0.61395(6) 0.0195(4) Uani 1 1 d .
C1 C 0.05327(14) 1.2979(5) 0.32788(11) 0.0277(6) Uani 1 1 d .
H1A H 0.055584 1.391116 0.290601 0.042 Uiso 1 1 calc GR
H1B H 0.041470 1.447798 0.353791 0.042 Uiso 1 1 calc GR
H1C H 0.015497 1.144445 0.318287 0.042 Uiso 1 1 calc GR
C2 C 0.12975(13) 1.0311(4) 0.41230(10) 0.0174(5) Uani 1 1 d .
C3 C 0.07343(13) 0.9880(4) 0.43723(10) 0.0198(5) Uani 1 1 d .
H3 H 0.025583 1.056165 0.416921 0.024 Uiso 1 1 calc R
C4 C 0.08825(13) 0.8441(5) 0.49208(10) 0.0201(5) Uani 1 1 d .
H4 H 0.049425 0.812774 0.508515 0.024 Uiso 1 1 calc R
C5 C 0.15758(12) 0.7433(4) 0.52420(9) 0.0160(5) Uani 1 1 d .
C6 C 0.21518(12) 0.7868(4) 0.49903(9) 0.0151(5) Uani 1 1 d .
C7 C 0.19940(12) 0.9294(4) 0.44333(10) 0.0149(5) Uani 1 1 d .
C8 C 0.25670(14) 0.7431(5) 0.37574(11) 0.0282(6) Uani 1 1 d .
H8A H 0.210103 0.739459 0.343471 0.042 Uiso 1 1 calc GR
H8B H 0.264842 0.551134 0.396283 0.042 Uiso 1 1 calc GR
H8C H 0.296259 0.782691 0.358578 0.042 Uiso 1 1 calc GR
C9 C 0.16955(13) 0.6045(4) 0.58345(10) 0.0183(5) Uani 1 1 d .
H9 H 0.216830 0.620859 0.611674 0.022 Uiso 1 1 calc R
C10 C 0.11899(13) 0.4568(5) 0.60076(10) 0.0234(6) Uani 1 1 d .
H10 H 0.071491 0.442893 0.572804 0.028 Uiso 1 1 calc R
C11 C 0.13147(14) 0.3151(5) 0.65960(11) 0.0226(5) Uani 1 1 d .
C12 C 0.21516(15) 0.1614(5) 0.75118(11) 0.0326(6) Uani 1 1 d .
H12A H 0.198278 -0.043477 0.743077 0.049 Uiso 1 1 calc GR
H12B H 0.188987 0.257828 0.776056 0.049 Uiso 1 1 calc GR
H12C H 0.267563 0.162718 0.772504 0.049 Uiso 1 1 calc GR
C13 C 0.29152(12) 0.7020(4) 0.52875(9) 0.0159(5) Uani 1 1 d .
H13 H 0.327255 0.831792 0.522385 0.019 Uiso 1 1 calc R
C14 C 0.31715(12) 0.4673(4) 0.56342(9) 0.0154(5) Uani 1 1 d .
H14 H 0.282521 0.325210 0.567320 0.019 Uiso 1 1 calc R
C15 C 0.39407(12) 0.4084(4) 0.59614(9) 0.0142(5) Uani 1 1 d .
C16 C 0.41101(12) 0.2012(4) 0.64232(9) 0.0167(5) Uani 1 1 d .
H16 H 0.373171 0.084517 0.648952 0.020 Uiso 1 1 calc R
C17 C 0.48274(12) 0.1611(4) 0.67927(9) 0.0164(5) Uani 1 1 d .
H17 H 0.492906 0.020482 0.711022 0.020 Uiso 1 1 calc R
C18 C 0.53876(12) 0.3245(4) 0.66989(9) 0.0146(5) Uani 1 1 d .
C19 C 0.52294(12) 0.5246(4) 0.62099(10) 0.0148(5) Uani 1 1 d .
C20 C 0.45229(12) 0.5662(4) 0.58546(9) 0.0152(5) Uani 1 1 d .
H20 H 0.442353 0.703543 0.553132 0.018 Uiso 1 1 calc R
C21 C 0.57166(13) 0.8385(4) 0.56077(10) 0.0210(5) Uani 1 1 d .
H21A H 0.546819 0.718626 0.525461 0.032 Uiso 1 1 calc GR
H21B H 0.618861 0.904571 0.557753 0.032 Uiso 1 1 calc GR
H21C H 0.541659 1.011306 0.562582 0.032 Uiso 1 1 calc GR
C22 C 0.62822(13) 0.1047(5) 0.75236(10) 0.0219(5) Uani 1 1 d .
H22A H 0.616598 -0.096636 0.736730 0.033 Uiso 1 1 calc GR
H22B H 0.599992 0.151490 0.779703 0.033 Uiso 1 1 calc GR
H22C H 0.680376 0.118426 0.774165 0.033 Uiso 1 1 calc GR

loop_
_atom_site_aniso_label
_atom_site_aniso_U_11
_atom_site_aniso_U_22
_atom_site_aniso_U_33
_atom_site_aniso_U_23
_atom_site_aniso_U_13
_atom_site_aniso_U_12
O1 0.0160(9) 0.0328(9) 0.0207(8) 0.0084(7) 0.0084(7) 0.0025(7)
O2 0.0159(9) 0.0227(8) 0.0217(8) -0.0007(7) 0.0128(7) -0.0011(7)
O3 0.0205(11) 0.0541(11) 0.0336(10) 0.0110(9) 0.0124(9) -0.0102(9)
O4 0.0181(10) 0.0433(10) 0.0209(9) 0.0106(8) 0.0067(8) -0.0020(8)
O5 0.0123(9) 0.0245(8) 0.0193(8) 0.0041(7) 0.0047(7) 0.0016(7)
O6 0.0147(9) 0.0259(8) 0.0202(8) 0.0053(7) 0.0087(7) -0.0003(7)
C1 0.0182(14) 0.0384(13) 0.0262(13) 0.0130(11) 0.0063(11) 0.0048(11)
C2 0.0185(14) 0.0205(11) 0.0144(11) 0.0014(9) 0.0069(11) -0.0008(10)
C3 0.0113(13) 0.0257(12) 0.0217(12) -0.0003(10) 0.0043(11) 0.0031(10)
C4 0.0151(13) 0.0284(12) 0.0219(12) 0.0020(10) 0.0135(11) 0.0011(10)
C5 0.0160(13) 0.0175(10) 0.0163(12) -0.0025(9) 0.0077(10) 0.0006(9)
C6 0.0131(13) 0.0164(10) 0.0176(12) -0.0039(9) 0.0074(10) -0.0004(9)
C7 0.0110(13) 0.0178(10) 0.0188(12) -0.0028(9) 0.0090(10) -0.0036(9)
C8 0.0283(16) 0.0332(12) 0.0312(14) -0.0075(11) 0.0211(13) -0.0014(11)
C9 0.0143(13) 0.0227(11) 0.0197(12) -0.0006(10) 0.0076(10) 0.0046(10)
C10 0.0166(14) 0.0312(12) 0.0219(13) 0.0028(10) 0.0049(11) 0.0003(10)
C11 0.0190(14) 0.0268(12) 0.0239(13) -0.0006(11) 0.0096(11) -0.0014(11)
C12 0.0276(16) 0.0474(15) 0.0253(14) 0.0169(12) 0.0117(12) 0.0018(12)
C13 0.0133(13) 0.0208(11) 0.0175(11) -0.0054(10) 0.0103(10) -0.0030(9)
C14 0.0131(13) 0.0192(11) 0.0162(11) -0.0047(9) 0.0077(10) -0.0025(9)
C15 0.0142(13) 0.0157(10) 0.0146(11) -0.0036(9) 0.0073(10) 0.0010(9)
C16 0.0188(14) 0.0163(10) 0.0182(12) -0.0034(9) 0.0106(10) -0.0010(9)
C17 0.0191(14) 0.0161(10) 0.0165(11) 0.0027(9) 0.0092(11) 0.0013(9)
C18 0.0135(13) 0.0180(10) 0.0133(11) -0.0024(9) 0.0056(10) 0.0040(9)
C19 0.0151(13) 0.0148(10) 0.0185(11) -0.0034(9) 0.0112(10) -0.0018(9)
C20 0.0191(14) 0.0158(10) 0.0126(11) -0.0004(9) 0.0074(10) 0.0023(9)
C21 0.0190(14) 0.0261(11) 0.0208(12) 0.0034(10) 0.0101(11) -0.0032(10)
C22 0.0206(14) 0.0231(11) 0.0214(12) 0.0037(10) 0.0054(11) 0.0045(10)

loop_
_atom_type_symbol
_atom_type_description
_atom_type_scat_dispersion_real
_atom_type_scat_dispersion_imag
_atom_type_scat_source
C C 0.0033 0.0016 'International Tables Vol C Tables 4.2.6.8 and 6.1.1.4'
H H 0.0000 0.0000 'International Tables Vol C Tables 4.2.6.8 and 6.1.1.4'
O O 0.0106 0.0060 'International Tables Vol C Tables 4.2.6.8 and 6.1.1.4'

loop_
_geom_angle_atom_site_label_1
_geom_angle_atom_site_label_2
_geom_angle_atom_site_label_3
_geom_angle
C2 O1 C1 117.62(18)
C7 O2 C8 112.12(16)
C11 O4 C12 114.57(18)
C18 O5 C22 116.65(16)
C19 O6 C21 116.76(17)
O1 C1 H1A 109.5
O1 C1 H1B 109.5
O1 C1 H1C 109.5
H1A C1 H1B 109.5
H1A C1 H1C 109.5
H1B C1 H1C 109.5
O1 C2 C3 124.9(2)
O1 C2 C7 116.0(2)
C3 C2 C7 119.1(2)
C2 C3 H3 120.5
C4 C3 C2 119.0(2)
C4 C3 H3 120.5
C3 C4 H4 118.5
C3 C4 C5 122.9(2)
C5 C4 H4 118.5
C4 C5 C6 118.3(2)
C4 C5 C9 119.6(2)
C6 C5 C9 122.0(2)
C5 C6 C13 124.35(19)
C7 C6 C5 118.2(2)
C7 C6 C13 117.36(19)
O2 C7 C2 118.75(19)
O2 C7 C6 118.85(19)
C2 C7 C6 122.4(2)
O2 C8 H8A 109.5
O2 C8 H8B 109.5
O2 C8 H8C 109.5
H8A C8 H8B 109.5
H8A C8 H8C 109.5
H8B C8 H8C 109.5
C5 C9 H9 117.4
C10 C9 C5 125.1(2)
C10 C9 H9 117.4
C9 C10 H10 117.5
C9 C10 C11 125.0(2)
C11 C10 H10 117.5
O3 C11 O4 122.5(2)
O3 C11 C10 123.3(2)
O4 C11 C10 114.1(2)
O4 C12 H12A 109.5
O4 C12 H12B 109.5
O4 C12 H12C 109.5
H12A C12 H12B 109.5
H12A C12 H12C 109.5
H12B C12 H12C 109.5
C6 C13 H13 115.7
C14 C13 C6 128.6(2)
C14 C13 H13 115.7
C13 C14 H14 117.0
C13 C14 C15 125.9(2)
C15 C14 H14 117.0
C16 C15 C14 119.1(2)
C16 C15 C20 117.7(2)
C20 C15 C14 123.08(19)
C15 C16 H16 119.4
C15 C16 C17 121.3(2)
C17 C16 H16 119.4
C16 C17 H17 119.8
C18 C17 C16 120.4(2)
C18 C17 H17 119.8
O5 C18 C17 125.69(19)
O5 C18 C19 115.36(18)
C17 C18 C19 118.9(2)
O6 C19 C18 114.29(19)
O6 C19 C20 125.42(19)
C20 C19 C18 120.3(2)
C15 C20 H20 119.4
C19 C20 C15 121.18(19)
C19 C20 H20 119.4
O6 C21 H21A 109.5
O6 C21 H21B 109.5
O6 C21 H21C 109.5
H21A C21 H21B 109.5
H21A C21 H21C 109.5
H21B C21 H21C 109.5
O5 C22 H22A 109.5
O5 C22 H22B 109.5
O5 C22 H22C 109.5
H22A C22 H22B 109.5
H22A C22 H22C 109.5
H22B C22 H22C 109.5

loop_
_geom_bond_atom_site_label_1
_geom_bond_atom_site_label_2
_geom_bond_distance
O1 C1 1.435(3)
O1 C2 1.364(3)
O2 C7 1.387(2)
O2 C8 1.435(3)
O3 C11 1.209(3)
O4 C11 1.344(3)
O4 C12 1.454(3)
O5 C18 1.365(3)
O5 C22 1.424(3)
O6 C19 1.370(2)
O6 C21 1.427(2)
C1 H1A 0.9800
C1 H1B 0.9800
C1 H1C 0.9800
C2 C3 1.393(3)
C2 C7 1.394(3)
C3 H3 0.9500
C3 C4 1.386(3)
C4 H4 0.9500
C4 C5 1.394(3)
C5 C6 1.419(3)
C5 C9 1.471(3)
C6 C7 1.399(3)
C6 C13 1.472(3)
C8 H8A 0.9800
C8 H8B 0.9800
C8 H8C 0.9800
C9 H9 0.9500
C9 C10 1.341(3)
C10 H10 0.9500
C10 C11 1.467(3)
C12 H12A 0.9800
C12 H12B 0.9800
C12 H12C 0.9800
C13 H13 0.9500
C13 C14 1.334(3)
C14 H14 0.9500
C14 C15 1.469(3)
C15 C16 1.389(3)
C15 C20 1.414(3)
C16 H16 0.9500
C16 C17 1.399(3)
C17 H17 0.9500
C17 C18 1.379(3)
C18 C19 1.414(3)
C19 C20 1.374(3)
C20 H20 0.9500
C21 H21A 0.9800
C21 H21B 0.9800
C21 H21C 0.9800
C22 H22A 0.9800
C22 H22B 0.9800
C22 H22C 0.9800
